data_8104387
loop_
_publ_author_name
'Somer, M.'
'Peters, K.'
'Thiery, D.'
'von Schnering, H.G.'

_publ_section_title
;
 Crystal structure of cesium potassium
 di-mue-arsenidobis-(arsenidogallate)
;
_journal_name_full 'Zeitschrift fuer Kristallographie (149,1979-)'
_journal_page_first 312
_journal_page_last 313
_journal_volume 195
_journal_year 1991
_chemical_formula_sum 'As4 Cs5.23 Ga2 K0.77'
_chemical_name_systematic 'Cs4 (Cs1.23 K0.77) (As2 (Ga As)2)'
_space_group_IT_number 61
_symmetry_space_group_name_Hall '-P 2ac 2ab'
_symmetry_space_group_name_H-M 'P b c a'
_cell_angle_alpha 90
_cell_angle_beta 90
_cell_angle_gamma 90
_cell_formula_units_Z 8
_cell_length_a 15.0326
_cell_length_b 26.1623
_cell_length_c 9.6908
_cell_volume 3811.269
_citation_journal_id_ASTM ZEKRDZ
_cod_data_source_file Somer_ZEKRDZ_1991_1445.cif
_cod_data_source_block As4Cs5.23Ga2K0.77
_cod_original_cell_volume 3811.27
_cod_database_code 8104387

loop_
_symmetry_equiv_pos_as_xyz
x,y,z
-x+1/2,-y,z+1/2
x+1/2,-y+1/2,-z
-x,y+1/2,-z+1/2
-x,-y,-z
x-1/2,y,-z-1/2
-x-1/2,y-1/2,z
x,-y-1/2,z-1/2

loop_
_atom_site_label
_atom_site_type_symbol
_atom_site_fract_x
_atom_site_fract_y
_atom_site_fract_z
_atom_site_occupancy
_atom_site_U_iso_or_equiv
Ga2 Ga+3 0.87601 0.4009 0.0454 1 0.0
Cs4 Cs+1 0.58951 0.47012 0.36191 1 0.0
Cs3 Cs+1 0.53848 0.29554 -0.09585 1 0.0
Cs1 Cs+1 0.68727 0.32926 0.21613 0.5756 0.0
As3 As-3 0.45757 0.39759 0.67449 1 0.0
Cs2 Cs+1 0.69109 0.42675 -0.22828 0.6579 0.0
As2 As-3 0.68531 0.19571 0.07986 1 0.0
Cs6 Cs+1 0.86005 0.41883 0.45676 1 0.0
Ga1 Ga+3 0.54698 0.34111 0.5296 1 0.0
As4 As-3 0.76069 0.45476 0.11316 1 0.0
As1 As-3 0.95402 0.3349 0.18095 1 0.0
K2 K+1 0.69109 0.42675 -0.22828 0.3421 0.0
Cs5 Cs+1 0.83433 0.27429 -0.13921 1 0.0
K1 K+1 0.68727 0.32926 0.21613 0.4244 0.0
